data_7150738
loop_
_publ_author_name
'Reviriego, Felipe'
'Sanz, Ana'
'Navarro, Pilar'
'Latorre, Julio'
'Garc\'ia-Espa\~na, Enrique'
'Liu-Gonzalez, Malva'

_publ_section_title
;
 Self-assembly of 3,5-bis(ethoxycarbonyl)pyrazolate anions and ammonium
 cations of \b-phenylethylamine or homoveratrylamine into
 hetero-double-stranded helical structures
;
_journal_issue 16
_journal_name_full 'Organic &amp; Biomolecular Chemistry'
_journal_page_first 3212
_journal_page_last 3214
_journal_paper_doi 10.1039/b911053d
_journal_volume 7
_journal_year 2009
_chemical_formula_sum 'C17 H17 N3 O4'
_chemical_formula_weight 327.34
_chemical_name_systematic
;
?
;
_space_group_IT_number 14
_symmetry_space_group_name_Hall '-P 2yn'
_symmetry_space_group_name_H-M 'P 1 21/n 1'
_atom_sites_solution_hydrogens geom
_atom_sites_solution_primary direct
_atom_sites_solution_secondary difmap
_audit_conform_dict_location ftp://ftp.iucr.org/pub/cif_core.dic
_audit_conform_dict_name cif_core.dic
_audit_conform_dict_version 2.3
_audit_creation_date 2009-06-01T17:05:39-00:00
_audit_creation_method 'WinGX routine CIF_UPDATE'
_cell_angle_alpha 90
_cell_angle_beta 100.273(2)
_cell_angle_gamma 90
_cell_formula_units_Z 4
_cell_length_a 16.2750(8)
_cell_length_b 5.7027(2)
_cell_length_c 20.1112(10)
_cell_measurement_temperature 293(2)
_cell_volume 1836.63(14)
_computing_structure_refinement 'SHELXL-97 (Sheldrick, 1997)'
_diffrn_ambient_temperature 293(2)
_diffrn_measured_fraction_theta_full 0.949
_diffrn_measured_fraction_theta_max 0.949
_diffrn_radiation_monochromator graphite
_diffrn_radiation_type MoK\a
_diffrn_radiation_wavelength 0.71073
_diffrn_reflns_av_R_equivalents 0.0656
_diffrn_reflns_av_unetI/netI 0.1311
_diffrn_reflns_limit_h_max 20
_diffrn_reflns_limit_h_min -19
_diffrn_reflns_limit_k_max 7
_diffrn_reflns_limit_k_min -5
_diffrn_reflns_limit_l_max 25
_diffrn_reflns_limit_l_min -25
_diffrn_reflns_number 6339
_diffrn_reflns_theta_full 26.91
_diffrn_reflns_theta_max 26.91
_diffrn_reflns_theta_min 1.49
_exptl_absorpt_coefficient_mu 0.086
_exptl_absorpt_correction_type none
_exptl_crystal_density_diffrn 1.184
_exptl_crystal_density_method 'not measured'
_exptl_crystal_F_000 688
_exptl_crystal_size_max 0.1
_exptl_crystal_size_mid 0.1
_exptl_crystal_size_min 0.1
_refine_diff_density_max 0.317
_refine_diff_density_min -0.274
_refine_diff_density_rms 0.078
_refine_ls_extinction_method none
_refine_ls_goodness_of_fit_ref 0.811
_refine_ls_hydrogen_treatment constr
_refine_ls_matrix_type full
_refine_ls_number_parameters 223
_refine_ls_number_reflns 3771
_refine_ls_number_restraints 1
_refine_ls_restrained_S_all 0.811
_refine_ls_R_factor_all 0.2209
_refine_ls_R_factor_gt 0.0631
_refine_ls_shift/su_max 0.025
_refine_ls_shift/su_mean 0.002
_refine_ls_structure_factor_coef Fsqd
_refine_ls_weighting_details 'calc w=1/[\s^2^(Fo^2^)+(0.1989P)^2^+0.0000P] where P=(Fo^2^+2Fc^2^)/3'
_refine_ls_weighting_scheme calc
_refine_ls_wR_factor_gt 0.1837
_refine_ls_wR_factor_ref 0.3011
_reflns_number_gt 1317
_reflns_number_total 3771
_reflns_threshold_expression >2sigma(I)
_cod_data_source_file b911053d.txt
_cod_data_source_block ege7
_cod_depositor_comments
;
The following automatic conversions were performed:

'_refine_ls_hydrogen_treatment' value 'const' was replaced with the
value 'constr' as specified in the replacement file
'src/cod-tools/trunk/data/replacement-values/replacement_values.lst'.

Automatic conversion script
Id: cif_fix_values 5376 2017-05-30 11:51:03Z andrius 
;
_cod_database_code 7150738

loop_
_symmetry_equiv_pos_as_xyz
'x, y, z'
'-x+1/2, y+1/2, -z+1/2'
'-x, -y, -z'
'x-1/2, -y-1/2, z-1/2'

loop_
_atom_site_label
_atom_site_type_symbol
_atom_site_fract_x
_atom_site_fract_y
_atom_site_fract_z
_atom_site_U_iso_or_equiv
_atom_site_adp_type
_atom_site_occupancy
_atom_site_symmetry_multiplicity
_atom_site_calc_flag
_atom_site_refinement_flags
_atom_site_disorder_assembly
_atom_site_disorder_group
O6A O 0.3640(4) 0.1335(9) -0.01407(18) 0.160(2) Uani 1 1 d . . .
O6B O 0.4120(3) 0.3134(7) 0.08277(19) 0.1236(16) Uani 1 1 d . . .
O7A O 0.1462(2) -0.5486(5) 0.03432(13) 0.0757(9) Uani 1 1 d . . .
O7B O 0.1507(2) -0.5553(6) 0.14642(15) 0.0851(10) Uani 1 1 d . . .
N1 N 0.3125(2) 0.0021(6) 0.14604(15) 0.0646(10) Uani 1 1 d . A .
N2 N 0.2610(2) -0.1695(6) 0.15795(15) 0.0640(10) Uani 1 1 d . . .
N3 N -0.1663(2) 0.1085(6) -0.26227(15) 0.0617(9) Uani 1 1 d D . .
H3A H -0.1657 0.2257 -0.2914 0.093 Uiso 1 1 calc R . .
H3B H -0.2006 0.1441 -0.2338 0.093 Uiso 1 1 calc RD . .
H3C H -0.1841 -0.0217 -0.2848 0.093 Uiso 1 1 calc R . .
C3 C 0.2316(3) -0.2776(7) 0.09870(18) 0.0576(11) Uani 1 1 d . . .
C4 C 0.2652(3) -0.1776(8) 0.0479(2) 0.0709(13) Uani 1 1 d . A .
H4 H 0.2561 -0.2193 0.0025 0.085 Uiso 1 1 calc R . .
C5 C 0.3156(3) -0.0004(8) 0.07933(19) 0.0685(12) Uani 1 1 d . . .
C6 C 0.3690(4) 0.1661(10) 0.0518(2) 0.0933(17) Uani 1 1 d . A .
C7 C 0.1729(3) -0.4729(7) 0.0973(2) 0.0637(12) Uani 1 1 d . . .
C8A C 0.3919(11) 0.359(3) -0.0542(9) 0.122(5) Uiso 0.5 1 d P A 1
H8A1 H 0.3453 0.4418 -0.0809 0.147 Uiso 0.5 1 calc PR A 1
H8A2 H 0.4283 0.4668 -0.0254 0.147 Uiso 0.5 1 calc PR A 1
C9A C 0.4392(11) 0.194(3) -0.0970(9) 0.151(5) Uiso 0.5 1 d P A 1
H9A1 H 0.4368 0.0355 -0.0815 0.226 Uiso 0.5 1 calc PR A 1
H9A2 H 0.4965 0.2426 -0.0921 0.226 Uiso 0.5 1 calc PR A 1
H9A3 H 0.4134 0.2033 -0.1438 0.226 Uiso 0.5 1 calc PR A 1
C8B C 0.4391(7) 0.238(2) -0.0458(5) 0.084(3) Uiso 0.5 1 d P A 2
H8B1 H 0.4805 0.3164 -0.0124 0.101 Uiso 0.5 1 calc PR A 2
H8B2 H 0.4657 0.1214 -0.0699 0.101 Uiso 0.5 1 calc PR A 2
C9B C 0.390(2) 0.398(6) -0.0897(14) 0.250(14) Uiso 0.5 1 d P A 2
H9B1 H 0.3565 0.3128 -0.1262 0.375 Uiso 0.5 1 calc PR A 2
H9B2 H 0.4252 0.5063 -0.1075 0.375 Uiso 0.5 1 calc PR A 2
H9B3 H 0.3535 0.4817 -0.0652 0.375 Uiso 0.5 1 calc PR A 2
C10 C 0.0905(3) -0.7468(9) 0.0255(2) 0.0839(15) Uani 1 1 d . . .
H10A H 0.0393 -0.7091 0.0415 0.101 Uiso 1 1 calc R . .
H10B H 0.1164 -0.8801 0.051 0.101 Uiso 1 1 calc R . .
C11 C 0.0724(4) -0.8031(11) -0.0472(3) 0.116(2) Uani 1 1 d . . .
H11A H 0.0511 -0.6662 -0.0723 0.174 Uiso 1 1 calc R . .
H11B H 0.0316 -0.9262 -0.0551 0.174 Uiso 1 1 calc R . .
H11C H 0.1227 -0.8536 -0.0616 0.174 Uiso 1 1 calc R . .
C12 C -0.0265(3) -0.0529(11) -0.2656(2) 0.0937(17) Uani 1 1 d . . .
H12A H -0.0254 0.0372 -0.3064 0.113(19) Uiso 1 1 calc R . .
H12B H -0.0503 -0.2054 -0.2789 0.15(3) Uiso 1 1 calc R . .
C13 C -0.0801(3) 0.0702(9) -0.2233(2) 0.0741(13) Uani 1 1 d . . .
H13A H -0.0831 -0.0228 -0.1835 0.13(2) Uiso 1 1 calc R . .
H13B H -0.0553 0.2203 -0.2086 0.13(2) Uiso 1 1 calc R . .
C20 C 0.0626(3) -0.0842(9) -0.2271(2) 0.0736(13) Uani 1 1 d . . .
C21 C 0.0825(3) -0.2689(10) -0.1843(3) 0.0873(15) Uani 1 1 d . . .
H21 H 0.0414 -0.3765 -0.1785 0.105 Uiso 1 1 calc R . .
C22 C 0.1626(4) -0.2981(10) -0.1495(3) 0.0916(16) Uani 1 1 d . . .
H22 H 0.1756 -0.4264 -0.121 0.11 Uiso 1 1 calc R . .
C23 C 0.2234(3) -0.1390(11) -0.1567(2) 0.0884(16) Uani 1 1 d . . .
H23 H 0.2777 -0.1584 -0.1333 0.106 Uiso 1 1 calc R . .
C24 C 0.2034(4) 0.0474(11) -0.1984(3) 0.0908(16) Uani 1 1 d . . .
H24 H 0.2443 0.1571 -0.203 0.109 Uiso 1 1 calc R . .
C25 C 0.1245(4) 0.0762(10) -0.2335(2) 0.0862(15) Uani 1 1 d . . .
H25 H 0.1121 0.2047 -0.262 0.103 Uiso 1 1 calc R . .

loop_
_atom_site_aniso_label
_atom_site_aniso_U_11
_atom_site_aniso_U_22
_atom_site_aniso_U_33
_atom_site_aniso_U_23
_atom_site_aniso_U_13
_atom_site_aniso_U_12
O6A 0.236(5) 0.186(5) 0.070(2) -0.020(2) 0.055(3) -0.147(4)
O6B 0.158(4) 0.117(3) 0.095(3) -0.023(2) 0.021(2) -0.077(3)
O7A 0.095(2) 0.072(2) 0.0592(18) -0.0039(14) 0.0116(15) -0.0281(18)
O7B 0.109(3) 0.086(2) 0.0643(19) 0.0033(16) 0.0264(17) -0.0214(19)
N1 0.078(2) 0.064(2) 0.052(2) -0.0053(17) 0.0127(17) -0.006(2)
N2 0.078(2) 0.065(2) 0.0494(19) -0.0037(16) 0.0118(17) -0.006(2)
N3 0.068(2) 0.064(2) 0.0536(19) 0.0016(15) 0.0120(17) 0.0030(18)
C3 0.069(3) 0.061(3) 0.043(2) -0.0017(19) 0.0094(19) -0.008(2)
C4 0.086(3) 0.080(3) 0.047(2) -0.009(2) 0.014(2) -0.015(3)
C5 0.081(3) 0.074(3) 0.052(2) -0.007(2) 0.016(2) -0.016(3)
C6 0.118(4) 0.098(4) 0.065(3) -0.011(3) 0.020(3) -0.044(4)
C7 0.073(3) 0.067(3) 0.052(2) -0.002(2) 0.012(2) 0.001(2)
C10 0.102(4) 0.074(3) 0.077(3) -0.006(2) 0.019(3) -0.031(3)
C11 0.154(6) 0.113(5) 0.081(4) -0.020(3) 0.022(3) -0.064(4)
C12 0.094(4) 0.115(5) 0.069(3) -0.018(3) 0.007(3) 0.018(4)
C13 0.078(3) 0.084(3) 0.059(3) 0.002(2) 0.006(2) 0.009(3)
C20 0.072(3) 0.090(3) 0.055(2) -0.004(2) 0.003(2) 0.011(3)
C21 0.079(4) 0.087(4) 0.091(3) 0.004(3) 0.001(3) -0.012(3)
C22 0.096(4) 0.081(4) 0.095(4) 0.011(3) 0.007(3) 0.006(3)
C23 0.074(4) 0.104(4) 0.083(3) -0.004(3) 0.004(3) 0.007(3)
C24 0.082(4) 0.099(4) 0.092(4) 0.007(3) 0.017(3) -0.012(3)
C25 0.090(4) 0.091(4) 0.077(3) 0.015(3) 0.013(3) 0.008(3)

loop_
_atom_type_symbol
_atom_type_description
_atom_type_scat_dispersion_real
_atom_type_scat_dispersion_imag
_atom_type_scat_source
C C 0.0033 0.0016 'International Tables Vol C Tables 4.2.6.8 and 6.1.1.4'
H H 0 0 'International Tables Vol C Tables 4.2.6.8 and 6.1.1.4'
N N 0.0061 0.0033 'International Tables Vol C Tables 4.2.6.8 and 6.1.1.4'
O O 0.0106 0.006 'International Tables Vol C Tables 4.2.6.8 and 6.1.1.4'

loop_
_geom_angle_atom_site_label_1
_geom_angle_atom_site_label_2
_geom_angle_atom_site_label_3
_geom_angle
_geom_angle_site_symmetry_1
_geom_angle_site_symmetry_3
_geom_angle_publ_flag
C6 O6A C8B 115.6(5) . . ?
C6 O6A C8A 114.3(7) . . ?
C8B O6A C8A 37.1(6) . . ?
C7 O7A C10 117.5(3) . . ?
N2 N1 C5 107.8(3) . . ?
N1 N2 C3 108.1(3) . . ?
C13 N3 H3A 109.5 . . ?
C13 N3 H3B 109.5 . . ?
H3A N3 H3B 109.5 . . ?
C13 N3 H3C 109.5 . . ?
H3A N3 H3C 109.5 . . ?
H3B N3 H3C 109.5 . . ?
N2 C3 C4 110.0(4) . . ?
N2 C3 C7 119.4(3) . . ?
C4 C3 C7 130.5(4) . . ?
C3 C4 C5 104.3(4) . . ?
C3 C4 H4 127.8 . . ?
C5 C4 H4 127.8 . . ?
N1 C5 C4 109.7(4) . . ?
N1 C5 C6 120.0(4) . . ?
C4 C5 C6 130.3(4) . . ?
O6B C6 O6A 123.0(5) . . ?
O6B C6 C5 126.3(4) . . ?
O6A C6 C5 110.7(4) . . ?
O7B C7 O7A 123.8(4) . . ?
O7B C7 C3 124.8(4) . . ?
O7A C7 C3 111.4(3) . . ?
C9A C8A O6A 90.3(12) . . ?
C9A C8A H8A1 113.6 . . ?
O6A C8A H8A1 113.6 . . ?
C9A C8A H8A2 113.6 . . ?
O6A C8A H8A2 113.6 . . ?
H8A1 C8A H8A2 110.9 . . ?
C9B C8B O6A 95.6(15) . . ?
C9B C8B H8B1 112.6 . . ?
O6A C8B H8B1 112.6 . . ?
C9B C8B H8B2 112.7 . . ?
O6A C8B H8B2 112.6 . . ?
H8B1 C8B H8B2 110.1 . . ?
C8B C9B H9B1 109.4 . . ?
C8B C9B H9B2 109.5 . . ?
H9B1 C9B H9B2 109.5 . . ?
C8B C9B H9B3 109.5 . . ?
H9B1 C9B H9B3 109.5 . . ?
H9B2 C9B H9B3 109.5 . . ?
O7A C10 C11 107.6(4) . . ?
O7A C10 H10A 110.2 . . ?
C11 C10 H10A 110.2 . . ?
O7A C10 H10B 110.2 . . ?
C11 C10 H10B 110.2 . . ?
H10A C10 H10B 108.5 . . ?
C10 C11 H11A 109.5 . . ?
C10 C11 H11B 109.5 . . ?
H11A C11 H11B 109.5 . . ?
C10 C11 H11C 109.5 . . ?
H11A C11 H11C 109.5 . . ?
H11B C11 H11C 109.5 . . ?
C13 C12 C20 111.3(4) . . ?
C13 C12 H12A 109.4 . . ?
C20 C12 H12A 109.4 . . ?
C13 C12 H12B 109.4 . . ?
C20 C12 H12B 109.4 . . ?
H12A C12 H12B 108 . . ?
N3 C13 C12 111.0(4) . . ?
N3 C13 H13A 109.4 . . ?
C12 C13 H13A 109.4 . . ?
N3 C13 H13B 109.4 . . ?
C12 C13 H13B 109.4 . . ?
H13A C13 H13B 108 . . ?
C21 C20 C25 118.4(5) . . ?
C21 C20 C12 120.5(5) . . ?
C25 C20 C12 121.1(5) . . ?
C20 C21 C22 120.8(5) . . ?
C20 C21 H21 119.6 . . ?
C22 C21 H21 119.6 . . ?
C23 C22 C21 120.2(5) . . ?
C23 C22 H22 119.9 . . ?
C21 C22 H22 119.9 . . ?
C24 C23 C22 119.1(5) . . ?
C24 C23 H23 120.4 . . ?
C22 C23 H23 120.4 . . ?
C23 C24 C25 121.0(5) . . ?
C23 C24 H24 119.5 . . ?
C25 C24 H24 119.5 . . ?
C24 C25 C20 120.5(5) . . ?
C24 C25 H25 119.8 . . ?
C20 C25 H25 119.8 . . ?

loop_
_geom_bond_atom_site_label_1
_geom_bond_atom_site_label_2
_geom_bond_distance
_geom_bond_site_symmetry_2
_geom_bond_publ_flag
O6A C6 1.326(6) . ?
O6A C8B 1.592(11) . ?
O6A C8A 1.625(17) . ?
O6B C6 1.195(6) . ?
O7A C7 1.335(5) . ?
O7A C10 1.440(5) . ?
O7B C7 1.206(5) . ?
N1 N2 1.338(5) . ?
N1 C5 1.352(5) . ?
N2 C3 1.351(5) . ?
N3 C13 1.495(6) . ?
N3 H3A 0.89 . ?
N3 H3B 0.89 . ?
N3 H3C 0.89 . ?
C3 C4 1.367(6) . ?
C3 C7 1.464(6) . ?
C4 C5 1.382(6) . ?
C4 H4 0.93 . ?
C5 C6 1.461(7) . ?
C8A C9A 1.57(2) . ?
C8A H8A1 0.97 . ?
C8A H8A2 0.97 . ?
C9A H9A1 0.96 . ?
C9A H9A2 0.96 . ?
C9A H9A3 0.96 . ?
C8B C9B 1.41(3) . ?
C8B H8B1 0.97 . ?
C8B H8B2 0.97 . ?
C9B H9B1 0.96 . ?
C9B H9B2 0.96 . ?
C9B H9B3 0.96 . ?
C10 C11 1.474(6) . ?
C10 H10A 0.97 . ?
C10 H10B 0.97 . ?
C11 H11A 0.96 . ?
C11 H11B 0.96 . ?
C11 H11C 0.96 . ?
C12 C13 1.498(6) . ?
C12 C20 1.527(7) . ?
C12 H12A 0.97 . ?
C12 H12B 0.97 . ?
C13 H13A 0.97 . ?
C13 H13B 0.97 . ?
C20 C21 1.362(7) . ?
C20 C25 1.384(7) . ?
C21 C22 1.376(7) . ?
C21 H21 0.93 . ?
C22 C23 1.369(7) . ?
C22 H22 0.93 . ?
C23 C24 1.357(7) . ?
C23 H23 0.93 . ?
C24 C25 1.361(7) . ?
C24 H24 0.93 . ?
C25 H25 0.93 . ?

loop_
_geom_torsion_atom_site_label_1
_geom_torsion_atom_site_label_2
_geom_torsion_atom_site_label_3
_geom_torsion_atom_site_label_4
_geom_torsion
_geom_torsion_site_symmetry_1
_geom_torsion_site_symmetry_2
_geom_torsion_site_symmetry_3
_geom_torsion_site_symmetry_4
_geom_torsion_publ_flag
C5 N1 N2 C3 -0.4(5) . . . . ?
N1 N2 C3 C4 0.8(5) . . . . ?
N1 N2 C3 C7 -179.6(4) . . . . ?
N2 C3 C4 C5 -0.9(5) . . . . ?
C7 C3 C4 C5 179.6(4) . . . . ?
N2 N1 C5 C4 -0.1(5) . . . . ?
N2 N1 C5 C6 -178.7(4) . . . . ?
C3 C4 C5 N1 0.6(5) . . . . ?
C3 C4 C5 C6 178.9(5) . . . . ?
C8B O6A C6 O6B 19.7(10) . . . . ?
C8A O6A C6 O6B -21.4(11) . . . . ?
C8B O6A C6 C5 -160.2(7) . . . . ?
C8A O6A C6 C5 158.7(8) . . . . ?
N1 C5 C6 O6B -0.7(9) . . . . ?
C4 C5 C6 O6B -178.8(6) . . . . ?
N1 C5 C6 O6A 179.3(5) . . . . ?
C4 C5 C6 O6A 1.1(9) . . . . ?
C10 O7A C7 O7B -2.7(7) . . . . ?
C10 O7A C7 C3 177.6(4) . . . . ?
N2 C3 C7 O7B -3.7(7) . . . . ?
C4 C3 C7 O7B 175.8(5) . . . . ?
N2 C3 C7 O7A 176.0(4) . . . . ?
C4 C3 C7 O7A -4.5(7) . . . . ?
C6 O6A C8A C9A 138.5(10) . . . . ?
C8B O6A C8A C9A 37.6(10) . . . . ?
C6 O6A C8B C9B -117.7(15) . . . . ?
C8A O6A C8B C9B -20.7(19) . . . . ?
C7 O7A C10 C11 -177.9(5) . . . . ?
C20 C12 C13 N3 177.8(4) . . . . ?
C13 C12 C20 C21 84.0(6) . . . . ?
C13 C12 C20 C25 -94.6(6) . . . . ?
C25 C20 C21 C22 -1.5(8) . . . . ?
C12 C20 C21 C22 179.9(5) . . . . ?
C20 C21 C22 C23 1.1(8) . . . . ?
C21 C22 C23 C24 0.1(8) . . . . ?
C22 C23 C24 C25 -0.8(8) . . . . ?
C23 C24 C25 C20 0.4(8) . . . . ?
C21 C20 C25 C24 0.8(7) . . . . ?
C12 C20 C25 C24 179.4(5) . . . . ?
